data_7240227
loop_
_publ_author_name
'Kilinkissa, Ornella E. Y.'
'Govender, Krishna Kuben'
'Bathori, Nikoletta B.'

_publ_section_title
;
 Melting point--solubility--structure correlations in chiral and racemic
 model cocrystals
;
_journal_name_full CrystEngComm
_journal_paper_doi 10.1039/D0CE00014K
_journal_year 2020
_chemical_formula_sum 'C20 H18 N2 O4'
_chemical_formula_weight 350.36
_space_group_crystal_system monoclinic
_space_group_IT_number 14
_space_group_name_Hall '-P 2yn'
_space_group_name_H-M_alt 'P 1 21/n 1'
_atom_sites_solution_hydrogens geom
_audit_creation_method SHELXL-2016/4
_audit_update_record
;
2019-04-24 deposited with the CCDC.	2020-03-27 downloaded from the CCDC.
;
_cell_angle_alpha 90
_cell_angle_beta 113.89(3)
_cell_angle_gamma 90
_cell_formula_units_Z 4
_cell_length_a 9.3729(19)
_cell_length_b 18.545(4)
_cell_length_c 11.135(2)
_cell_measurement_reflns_used 12630
_cell_measurement_temperature 173(2)
_cell_measurement_theta_max 28.366
_cell_measurement_theta_min 2.196
_cell_volume 1769.7(7)
_computing_structure_refinement 'SHELXL-2016/4 (Sheldrick, 2016)'
_diffrn_ambient_temperature 173(2)
_diffrn_measured_fraction_theta_full 0.997
_diffrn_measured_fraction_theta_max 0.993
_diffrn_measurement_device_type 'Bruker Duo Apex II'
_diffrn_radiation_type MoK\a
_diffrn_radiation_wavelength 0.71073
_diffrn_reflns_av_R_equivalents 0.0253
_diffrn_reflns_av_unetI/netI 0.0299
_diffrn_reflns_Laue_measured_fraction_full 0.997
_diffrn_reflns_Laue_measured_fraction_max 0.993
_diffrn_reflns_limit_h_max 12
_diffrn_reflns_limit_h_min -12
_diffrn_reflns_limit_k_max 24
_diffrn_reflns_limit_k_min -24
_diffrn_reflns_limit_l_max 14
_diffrn_reflns_limit_l_min -6
_diffrn_reflns_number 12630
_diffrn_reflns_point_group_measured_fraction_full 0.997
_diffrn_reflns_point_group_measured_fraction_max 0.993
_diffrn_reflns_theta_full 25.242
_diffrn_reflns_theta_max 28.366
_diffrn_reflns_theta_min 2.196
_exptl_absorpt_coefficient_mu 0.093
_exptl_absorpt_correction_type none
_exptl_crystal_colour yellow
_exptl_crystal_density_diffrn 1.315
_exptl_crystal_description block
_exptl_crystal_F_000 736
_exptl_crystal_size_max 0.320
_exptl_crystal_size_mid 0.230
_exptl_crystal_size_min 0.180
_refine_diff_density_max 0.261
_refine_diff_density_min -0.189
_refine_diff_density_rms 0.036
_refine_ls_extinction_method none
_refine_ls_goodness_of_fit_ref 1.040
_refine_ls_hydrogen_treatment noref
_refine_ls_matrix_type full
_refine_ls_number_parameters 237
_refine_ls_number_reflns 4388
_refine_ls_number_restraints 0
_refine_ls_restrained_S_all 1.040
_refine_ls_R_factor_all 0.0581
_refine_ls_R_factor_gt 0.0415
_refine_ls_shift/su_max 0.000
_refine_ls_shift/su_mean 0.000
_refine_ls_structure_factor_coef Fsqd
_refine_ls_weighting_details 'w=1/[\s^2^(Fo^2^)+(0.0533P)^2^+0.2954P] where P=(Fo^2^+2Fc^2^)/3'
_refine_ls_weighting_scheme calc
_refine_ls_wR_factor_gt 0.1024
_refine_ls_wR_factor_ref 0.1115
_reflns_Friedel_coverage 0.000
_reflns_number_gt 3351
_reflns_number_total 4388
_reflns_threshold_expression 'I > 2\s(I)'
_cod_data_source_file d0ce00014k2.cif
_cod_data_source_block BIPYracPSA
_cod_original_cell_volume 1769.8(7)
_cod_original_sg_symbol_H-M 'P 21/n'
_cod_database_code 7240227
_shelx_shelxl_version_number 2016/4
_shelx_space_group_comment
;
The symmetry employed for this shelxl refinement is uniquely defined
by the following loop, which should always be used as a source of
symmetry information in preference to the above space-group names.
They are only intended as comments.
;
_shelx_estimated_absorpt_t_min 0.971
_shelx_estimated_absorpt_t_max 0.983

loop_
_space_group_symop_operation_xyz
'x, y, z'
'-x+1/2, y+1/2, -z+1/2'
'-x, -y, -z'
'x-1/2, -y-1/2, z-1/2'

loop_
_atom_site_label
_atom_site_type_symbol
_atom_site_fract_x
_atom_site_fract_y
_atom_site_fract_z
_atom_site_U_iso_or_equiv
_atom_site_adp_type
_atom_site_occupancy
_atom_site_site_symmetry_order
_atom_site_calc_flag
_atom_site_refinement_flags_posn
_atom_site_refinement_flags_adp
_atom_site_refinement_flags_occupancy
_atom_site_disorder_assembly
_atom_site_disorder_group
O1 O 0.26419(10) 0.41244(5) 0.41880(9) 0.0371(2) Uani 1 1 d . . . . .
O2 O 0.06922(10) 0.43374(6) 0.22513(9) 0.0380(2) Uani 1 1 d . . . . .
H22 H 0.130808 0.465099 0.219338 0.046 Uiso 1 1 calc R U . . .
O3 O 0.38734(11) 0.21252(6) 0.51655(9) 0.0414(3) Uani 1 1 d . . . . .
H3 H 0.456721 0.194810 0.495813 0.050 Uiso 1 1 calc R U . . .
N1 N 0.60924(13) 0.15162(7) 0.45991(12) 0.0374(3) Uani 1 1 d . . . . .
C17 C 0.04902(13) 0.32907(6) 0.33896(11) 0.0257(3) Uani 1 1 d . . . . .
H17 H 0.013831 0.303841 0.252368 0.031 Uiso 1 1 calc R U . . .
O4 O 0.28726(12) 0.24791(6) 0.30790(9) 0.0433(3) Uani 1 1 d . . . . .
N2 N 1.23319(12) 0.02503(6) 0.31111(11) 0.0340(3) Uani 1 1 d . . . . .
C18 C 0.13994(13) 0.39570(7) 0.33321(11) 0.0259(3) Uani 1 1 d . . . . .
C3 C 0.85667(14) 0.10340(7) 0.40063(12) 0.0276(3) Uani 1 1 d . . . . .
C6 C 0.98839(14) 0.07786(7) 0.36953(12) 0.0267(3) Uani 1 1 d . . . . .
C11 C -0.09452(13) 0.34792(7) 0.36369(12) 0.0265(3) Uani 1 1 d . . . . .
C7 C 1.13700(15) 0.06849(7) 0.46638(12) 0.0322(3) Uani 1 1 d . . . . .
H7 H 1.158118 0.079722 0.555210 0.039 Uiso 1 1 calc R U . . .
C12 C -0.22588(15) 0.30401(7) 0.31169(13) 0.0334(3) Uani 1 1 d . . . . .
H12 H -0.228036 0.265377 0.254953 0.040 Uiso 1 1 calc R U . . .
C19 C 0.15352(14) 0.27760(7) 0.44517(12) 0.0282(3) Uani 1 1 d . . . . .
H19A H 0.200006 0.303951 0.529560 0.034 Uiso 1 1 calc R U . . .
H19B H 0.088685 0.238111 0.456074 0.034 Uiso 1 1 calc R U . . .
C20 C 0.28293(14) 0.24541(7) 0.41459(12) 0.0283(3) Uani 1 1 d . . . . .
C8 C 1.25464(15) 0.04265(8) 0.43289(13) 0.0348(3) Uani 1 1 d . . . . .
H8 H 1.356111 0.037228 0.500620 0.042 Uiso 1 1 calc R U . . .
C2 C 0.88175(16) 0.13473(8) 0.52054(13) 0.0347(3) Uani 1 1 d . . . . .
H2 H 0.985093 0.140510 0.585093 0.042 Uiso 1 1 calc R U . . .
C4 C 0.70253(15) 0.09711(8) 0.31110(14) 0.0383(3) Uani 1 1 d . . . . .
H4 H 0.678716 0.075722 0.227659 0.046 Uiso 1 1 calc R U . . .
C16 C -0.09540(16) 0.40441(8) 0.44444(15) 0.0391(3) Uani 1 1 d . . . . .
H16 H -0.007104 0.435214 0.479945 0.047 Uiso 1 1 calc R U . . .
C13 C -0.35405(15) 0.31610(8) 0.34195(15) 0.0411(3) Uani 1 1 d . . . . .
H13 H -0.442792 0.285569 0.306445 0.049 Uiso 1 1 calc R U . . .
C5 C 0.58352(16) 0.12215(9) 0.34380(15) 0.0417(3) Uani 1 1 d . . . . .
H5 H 0.478966 0.118112 0.280624 0.050 Uiso 1 1 calc R U . . .
C9 C 1.09127(17) 0.03565(10) 0.21789(14) 0.0460(4) Uani 1 1 d . . . . .
H9 H 1.073963 0.024408 0.129829 0.055 Uiso 1 1 calc R U . . .
C1 C 0.75649(16) 0.15757(8) 0.54632(14) 0.0386(3) Uani 1 1 d . . . . .
H1 H 0.776594 0.178463 0.629519 0.046 Uiso 1 1 calc R U . . .
C10 C 0.96778(17) 0.06206(10) 0.24190(14) 0.0451(4) Uani 1 1 d . . . . .
H10 H 0.869125 0.069392 0.171334 0.054 Uiso 1 1 calc R U . . .
C14 C -0.35241(18) 0.37211(9) 0.42304(17) 0.0503(4) Uani 1 1 d . . . . .
H14 H -0.439846 0.380201 0.443918 0.060 Uiso 1 1 calc R U . . .
C15 C -0.2235(2) 0.41680(9) 0.47440(19) 0.0540(4) Uani 1 1 d . . . . .
H15 H -0.222557 0.455822 0.529981 0.065 Uiso 1 1 calc R U . . .

loop_
_atom_site_aniso_label
_atom_site_aniso_U_11
_atom_site_aniso_U_22
_atom_site_aniso_U_33
_atom_site_aniso_U_23
_atom_site_aniso_U_13
_atom_site_aniso_U_12
O1 0.0305(5) 0.0402(5) 0.0345(5) 0.0042(4) 0.0071(4) -0.0076(4)
O2 0.0279(5) 0.0446(6) 0.0383(5) 0.0163(4) 0.0101(4) -0.0044(4)
O3 0.0364(5) 0.0560(7) 0.0386(5) 0.0117(5) 0.0223(4) 0.0213(5)
N1 0.0338(6) 0.0405(6) 0.0457(7) 0.0041(5) 0.0244(5) 0.0078(5)
C17 0.0238(6) 0.0289(6) 0.0268(6) 0.0003(5) 0.0127(5) -0.0004(5)
O4 0.0397(6) 0.0620(7) 0.0366(5) 0.0085(5) 0.0241(4) 0.0150(5)
N2 0.0288(6) 0.0382(6) 0.0387(6) -0.0077(5) 0.0175(5) -0.0006(5)
C18 0.0237(6) 0.0304(6) 0.0263(6) 0.0024(5) 0.0130(5) 0.0022(5)
C3 0.0268(6) 0.0273(6) 0.0316(6) -0.0007(5) 0.0149(5) 0.0012(5)
C6 0.0253(6) 0.0274(6) 0.0295(6) -0.0029(5) 0.0134(5) 0.0003(5)
C11 0.0225(6) 0.0290(6) 0.0294(6) 0.0048(5) 0.0119(5) 0.0018(5)
C7 0.0304(6) 0.0375(7) 0.0285(6) -0.0061(5) 0.0116(5) 0.0044(5)
C12 0.0270(6) 0.0350(7) 0.0364(7) 0.0028(5) 0.0108(5) -0.0023(5)
C19 0.0277(6) 0.0291(6) 0.0334(6) 0.0051(5) 0.0181(5) 0.0043(5)
C20 0.0272(6) 0.0286(6) 0.0331(6) 0.0014(5) 0.0162(5) 0.0006(5)
C8 0.0264(6) 0.0396(7) 0.0367(7) -0.0061(6) 0.0110(5) 0.0048(5)
C2 0.0295(6) 0.0453(8) 0.0320(7) -0.0053(6) 0.0153(5) 0.0010(6)
C4 0.0284(7) 0.0496(8) 0.0363(7) -0.0093(6) 0.0125(6) 0.0028(6)
C16 0.0326(7) 0.0374(8) 0.0546(9) -0.0077(6) 0.0251(7) -0.0032(6)
C13 0.0237(6) 0.0464(8) 0.0520(8) 0.0129(7) 0.0141(6) -0.0016(6)
C5 0.0267(7) 0.0524(9) 0.0459(8) -0.0021(7) 0.0148(6) 0.0044(6)
C9 0.0365(8) 0.0736(11) 0.0310(7) -0.0127(7) 0.0169(6) 0.0052(7)
C1 0.0389(8) 0.0458(8) 0.0381(7) -0.0047(6) 0.0230(6) 0.0044(6)
C10 0.0286(7) 0.0744(11) 0.0307(7) -0.0090(7) 0.0104(6) 0.0077(7)
C14 0.0340(8) 0.0537(10) 0.0753(11) 0.0084(8) 0.0346(8) 0.0080(7)
C15 0.0507(9) 0.0484(9) 0.0794(12) -0.0127(8) 0.0434(9) 0.0024(7)

loop_
_atom_type_symbol
_atom_type_description
_atom_type_scat_dispersion_real
_atom_type_scat_dispersion_imag
_atom_type_scat_source
C C 0.0033 0.0016 'International Tables Vol C Tables 4.2.6.8 and 6.1.1.4'
H H 0.0000 0.0000 'International Tables Vol C Tables 4.2.6.8 and 6.1.1.4'
N N 0.0061 0.0033 'International Tables Vol C Tables 4.2.6.8 and 6.1.1.4'
O O 0.0106 0.0060 'International Tables Vol C Tables 4.2.6.8 and 6.1.1.4'

loop_
_geom_angle_atom_site_label_1
_geom_angle_atom_site_label_2
_geom_angle_atom_site_label_3
_geom_angle
_geom_angle_site_symmetry_1
_geom_angle_site_symmetry_3
_geom_angle_publ_flag
C1 N1 C5 117.59(11) . . ?
C18 C17 C11 111.97(10) . . ?
C18 C17 C19 110.29(10) . . ?
C11 C17 C19 109.93(9) . . ?
C8 N2 C9 116.78(11) . . ?
O1 C18 O2 123.34(12) . . ?
O1 C18 C17 123.65(11) . . ?
O2 C18 C17 113.01(10) . . ?
C2 C3 C4 116.62(12) . . ?
C2 C3 C6 121.63(11) . . ?
C4 C3 C6 121.74(11) . . ?
C7 C6 C10 116.79(12) . . ?
C7 C6 C3 121.76(11) . . ?
C10 C6 C3 121.44(11) . . ?
C16 C11 C12 118.47(12) . . ?
C16 C11 C17 122.08(11) . . ?
C12 C11 C17 119.28(11) . . ?
C6 C7 C8 119.56(12) . . ?
C13 C12 C11 120.67(13) . . ?
C20 C19 C17 113.24(10) . . ?
O4 C20 O3 124.05(12) . . ?
O4 C20 C19 123.90(12) . . ?
O3 C20 C19 112.02(10) . . ?
N2 C8 C7 123.51(12) . . ?
C1 C2 C3 120.08(13) . . ?
C5 C4 C3 119.82(13) . . ?
C11 C16 C15 120.98(13) . . ?
C14 C13 C12 120.06(13) . . ?
N1 C5 C4 122.93(13) . . ?
N2 C9 C10 123.66(13) . . ?
N1 C1 C2 122.96(13) . . ?
C9 C10 C6 119.64(13) . . ?
C13 C14 C15 120.03(14) . . ?
C14 C15 C16 119.78(15) . . ?

loop_
_geom_bond_atom_site_label_1
_geom_bond_atom_site_label_2
_geom_bond_distance
_geom_bond_site_symmetry_2
_geom_bond_publ_flag
O1 C18 1.2092(15) . ?
O2 C18 1.3190(15) . ?
O3 C20 1.3111(15) . ?
N1 C1 1.3295(18) . ?
N1 C5 1.3328(18) . ?
C17 C18 1.5169(17) . ?
C17 C11 1.5192(16) . ?
C17 C19 1.5268(17) . ?
O4 C20 1.2060(15) . ?
N2 C8 1.3287(17) . ?
N2 C9 1.3294(18) . ?
C3 C2 1.3862(17) . ?
C3 C4 1.3886(19) . ?
C3 C6 1.4883(17) . ?
C6 C7 1.3845(18) . ?
C6 C10 1.3859(18) . ?
C11 C16 1.3828(19) . ?
C11 C12 1.3918(18) . ?
C7 C8 1.3847(18) . ?
C12 C13 1.3909(19) . ?
C19 C20 1.5094(16) . ?
C2 C1 1.3832(18) . ?
C4 C5 1.3861(19) . ?
C16 C15 1.389(2) . ?
C13 C14 1.372(2) . ?
C9 C10 1.3791(19) . ?
C14 C15 1.384(2) . ?

loop_
_geom_hbond_atom_site_label_D
_geom_hbond_atom_site_label_H
_geom_hbond_atom_site_label_A
_geom_hbond_distance_DH
_geom_hbond_distance_HA
_geom_hbond_distance_DA
_geom_hbond_angle_DHA
_geom_hbond_site_symmetry_A
O3 H3 N1 0.84 1.82 2.6573(14) 175.9 .
O2 H22 N2_$1 0.84 1.82 2.6578(15) 171.9 2_655
C10 H10 O1_$2 0.95 2.60 3.354(2) 136.8 4_665
C1 H1 O4_$3 0.95 2.38 3.3105(18) 166.7 4_666
C17 H17 O3_$4 1.00 2.42 3.3727(18) 158.3 4_565
C8 H8 O2_$5 0.95 2.55 3.421(2) 153.1 4_766

loop_
_geom_torsion_atom_site_label_1
_geom_torsion_atom_site_label_2
_geom_torsion_atom_site_label_3
_geom_torsion_atom_site_label_4
_geom_torsion
_geom_torsion_site_symmetry_1
_geom_torsion_site_symmetry_2
_geom_torsion_site_symmetry_3
_geom_torsion_site_symmetry_4
_geom_torsion_publ_flag
C11 C17 C18 O1 107.47(14) . . . . ?
C19 C17 C18 O1 -15.28(17) . . . . ?
C11 C17 C18 O2 -72.37(13) . . . . ?
C19 C17 C18 O2 164.88(10) . . . . ?
C2 C3 C6 C7 15.2(2) . . . . ?
C4 C3 C6 C7 -164.83(13) . . . . ?
C2 C3 C6 C10 -165.00(14) . . . . ?
C4 C3 C6 C10 15.0(2) . . . . ?
C18 C17 C11 C16 -35.85(16) . . . . ?
C19 C17 C11 C16 87.11(15) . . . . ?
C18 C17 C11 C12 149.02(11) . . . . ?
C19 C17 C11 C12 -88.02(14) . . . . ?
C10 C6 C7 C8 -1.6(2) . . . . ?
C3 C6 C7 C8 178.17(12) . . . . ?
C16 C11 C12 C13 -0.95(19) . . . . ?
C17 C11 C12 C13 174.36(12) . . . . ?
C18 C17 C19 C20 -66.71(13) . . . . ?
C11 C17 C19 C20 169.35(10) . . . . ?
C17 C19 C20 O4 -13.90(18) . . . . ?
C17 C19 C20 O3 168.09(11) . . . . ?
C9 N2 C8 C7 2.3(2) . . . . ?
C6 C7 C8 N2 -0.8(2) . . . . ?
C4 C3 C2 C1 0.3(2) . . . . ?
C6 C3 C2 C1 -179.72(13) . . . . ?
C2 C3 C4 C5 0.5(2) . . . . ?
C6 C3 C4 C5 -179.49(13) . . . . ?
C12 C11 C16 C15 0.7(2) . . . . ?
C17 C11 C16 C15 -174.48(14) . . . . ?
C11 C12 C13 C14 0.5(2) . . . . ?
C1 N1 C5 C4 0.8(2) . . . . ?
C3 C4 C5 N1 -1.1(2) . . . . ?
C8 N2 C9 C10 -1.4(2) . . . . ?
C5 N1 C1 C2 0.0(2) . . . . ?
C3 C2 C1 N1 -0.6(2) . . . . ?
N2 C9 C10 C6 -1.1(3) . . . . ?
C7 C6 C10 C9 2.5(2) . . . . ?
C3 C6 C10 C9 -177.28(14) . . . . ?
C12 C13 C14 C15 0.3(2) . . . . ?
C13 C14 C15 C16 -0.5(3) . . . . ?
C11 C16 C15 C14 0.0(3) . . . . ?
